data_7120635
loop_
_publ_author_name
'Wr\'obel, Zbigniew'
'Pietrzak, Tomasz'
'Justyniak, Iwona'
'Lewinski, Janusz'

_publ_section_title
;
 Oxygenation of RZn(N,O)-type complexes as an efficient route to zinc
 alkoxides not accessible via classical alcoholysis path
;
_journal_name_full 'Chem. Commun.'
_journal_paper_doi 10.1039/C7CC05818G
_journal_year 2017
_chemical_formula_sum 'C32 H42 N4 O9 Zn4'
_chemical_formula_weight 888.17
_space_group_crystal_system monoclinic
_space_group_IT_number 15
_space_group_name_Hall '-C 2yc'
_space_group_name_H-M_alt 'C 1 2/c 1'
_symmetry_space_group_name_Hall '-C 2yc'
_symmetry_space_group_name_H-M 'C 1 2/c 1'
_atom_sites_solution_hydrogens geom
_audit_creation_method SHELXL-2016/6
_audit_update_record
;
2017-06-11 deposited with the CCDC.
2017-09-12 downloaded from the CCDC.
;
_cell_angle_alpha 90
_cell_angle_beta 92.1610(10)
_cell_angle_gamma 90
_cell_formula_units_Z 4
_cell_length_a 18.0060(4)
_cell_length_b 11.4160(2)
_cell_length_c 18.1170(4)
_cell_measurement_reflns_used 4452
_cell_measurement_temperature 100(2)
_cell_measurement_theta_max 27.485
_cell_measurement_theta_min 0.998
_cell_volume 3721.42(13)
_computing_cell_refinement 'Denzo & Scalepak (Otwinowski, Minor, 1997)'
_computing_data_collection 'Collect (Nonius B.V. 1998)'
_computing_data_reduction 'Denzo & Scalepak (Otwinowski, Minor, 1997)'
_computing_structure_refinement 'SHELXL-2016/6 (Sheldrick, 2016)'
_computing_structure_solution 'SHELXS-97 (Sheldrick, 1990)'
_diffrn_ambient_temperature 100(2)
_diffrn_measured_fraction_theta_full 1.000
_diffrn_measured_fraction_theta_max 1.000
_diffrn_measurement_device_type 'Nonius Kappa-CCD'
_diffrn_measurement_method 'area detector \w scans'
_diffrn_radiation_source 'fine-focus sealed tube'
_diffrn_radiation_type MoK\a
_diffrn_radiation_wavelength 0.71073
_diffrn_reflns_av_R_equivalents 0.0323
_diffrn_reflns_av_unetI/netI 0.0361
_diffrn_reflns_Laue_measured_fraction_full 1.000
_diffrn_reflns_Laue_measured_fraction_max 1.000
_diffrn_reflns_limit_h_max 23
_diffrn_reflns_limit_h_min -23
_diffrn_reflns_limit_k_max 13
_diffrn_reflns_limit_k_min -14
_diffrn_reflns_limit_l_max 23
_diffrn_reflns_limit_l_min -23
_diffrn_reflns_number 8133
_diffrn_reflns_point_group_measured_fraction_full 1.000
_diffrn_reflns_point_group_measured_fraction_max 1.000
_diffrn_reflns_theta_full 25.242
_diffrn_reflns_theta_max 27.482
_diffrn_reflns_theta_min 2.113
_exptl_absorpt_coefficient_mu 2.602
_exptl_absorpt_correction_T_max 0.812
_exptl_absorpt_correction_T_min 0.613
_exptl_absorpt_correction_type multi-scan
_exptl_absorpt_process_details 'Scalepak (Otwinowski, Minor, 1997)'
_exptl_crystal_colour colorless
_exptl_crystal_density_diffrn 1.585
_exptl_crystal_description plate
_exptl_crystal_F_000 1816
_exptl_crystal_size_max 0.28
_exptl_crystal_size_mid 0.16
_exptl_crystal_size_min 0.08
_refine_diff_density_max 0.441
_refine_diff_density_min -0.375
_refine_diff_density_rms 0.088
_refine_ls_extinction_method none
_refine_ls_goodness_of_fit_ref 1.066
_refine_ls_hydrogen_treatment constr
_refine_ls_matrix_type full
_refine_ls_number_parameters 227
_refine_ls_number_reflns 4264
_refine_ls_number_restraints 0
_refine_ls_restrained_S_all 1.066
_refine_ls_R_factor_all 0.0491
_refine_ls_R_factor_gt 0.0372
_refine_ls_shift/su_max 0.002
_refine_ls_shift/su_mean 0.000
_refine_ls_structure_factor_coef Fsqd
_refine_ls_weighting_details 'w=1/[\s^2^(Fo^2^)+(0.0156P)^2^+15.9115P] where P=(Fo^2^+2Fc^2^)/3'
_refine_ls_weighting_scheme calc
_refine_ls_wR_factor_gt 0.0715
_refine_ls_wR_factor_ref 0.0755
_reflns_Friedel_coverage 0.000
_reflns_number_gt 3632
_reflns_number_total 4264
_reflns_threshold_expression 'I > 2\s(I)'
_cod_data_source_file c7cc05818g2.cif
_cod_data_source_block shelx_comp3
_cod_database_code 7120635
_shelx_shelxl_version_number 2016/6
_shelx_space_group_comment
;
The symmetry employed for this shelxl refinement is uniquely defined
by the following loop, which should always be used as a source of
symmetry information in preference to the above space-group names.
They are only intended as comments.
;

loop_
_space_group_symop_operation_xyz
'x, y, z'
'-x, y, -z+1/2'
'x+1/2, y+1/2, z'
'-x+1/2, y+1/2, -z+1/2'
'-x, -y, -z'
'x, -y, z-1/2'
'-x+1/2, -y+1/2, -z'
'x+1/2, -y+1/2, z-1/2'

loop_
_atom_site_label
_atom_site_type_symbol
_atom_site_fract_x
_atom_site_fract_y
_atom_site_fract_z
_atom_site_U_iso_or_equiv
_atom_site_adp_type
_atom_site_occupancy
_atom_site_site_symmetry_order
_atom_site_calc_flag
_atom_site_refinement_flags_posn
_atom_site_refinement_flags_adp
_atom_site_refinement_flags_occupancy
C1 C 0.39407(17) 0.4106(3) 0.13719(17) 0.0261(6) Uani 1 1 d . . .
C2 C 0.4487(2) 0.4546(3) 0.0813(2) 0.0448(9) Uani 1 1 d . . .
H2A H 0.448572 0.401295 0.038854 0.067 Uiso 1 1 calc R U .
H2B H 0.498783 0.457609 0.104429 0.067 Uiso 1 1 calc R U .
H2C H 0.434043 0.533170 0.064564 0.067 Uiso 1 1 calc R U .
C3 C 0.3917(2) 0.4979(3) 0.2015(2) 0.0434(9) Uani 1 1 d . . .
H3A H 0.376928 0.575165 0.182470 0.065 Uiso 1 1 calc R U .
H3B H 0.441099 0.503228 0.225937 0.065 Uiso 1 1 calc R U .
H3C H 0.355722 0.471119 0.237000 0.065 Uiso 1 1 calc R U .
C4 C 0.3165(2) 0.4058(3) 0.1011(3) 0.0569(12) Uani 1 1 d . . .
H4A H 0.301532 0.484470 0.084838 0.085 Uiso 1 1 calc R U .
H4B H 0.281342 0.376658 0.136859 0.085 Uiso 1 1 calc R U .
H4C H 0.316489 0.353092 0.058403 0.085 Uiso 1 1 calc R U .
C5 C 0.57005(17) -0.1588(3) 0.18943(16) 0.0245(6) Uani 1 1 d . . .
H5 H 0.610847 -0.171187 0.223304 0.029 Uiso 1 1 calc R U .
C6 C 0.52738(18) -0.2479(3) 0.15612(17) 0.0287(7) Uani 1 1 d . . .
H6 H 0.533707 -0.329834 0.163163 0.034 Uiso 1 1 calc R U .
C7 C 0.47382(17) -0.1933(3) 0.11061(16) 0.0256(6) Uani 1 1 d . . .
H7 H 0.436425 -0.230483 0.080540 0.031 Uiso 1 1 calc R U .
C8 C 0.48597(16) -0.0732(3) 0.11795(15) 0.0207(6) Uani 1 1 d . . .
C9 C 0.45129(15) 0.0255(3) 0.08421(14) 0.0195(6) Uani 1 1 d . . .
C10 C 0.36455(18) 0.0995(3) -0.00533(17) 0.0336(8) Uani 1 1 d . . .
H10A H 0.338533 0.150040 0.028995 0.050 Uiso 1 1 calc R U .
H10B H 0.329214 0.070705 -0.043590 0.050 Uiso 1 1 calc R U .
H10C H 0.403828 0.144436 -0.028431 0.050 Uiso 1 1 calc R U .
C11 C 0.65420(18) 0.2667(3) 0.08139(16) 0.0301(7) Uani 1 1 d . . .
H11 H 0.617958 0.271974 0.042041 0.036 Uiso 1 1 calc R U .
C12 C 0.72530(19) 0.3152(3) 0.08028(17) 0.0318(7) Uani 1 1 d . . .
H12 H 0.745322 0.359087 0.041142 0.038 Uiso 1 1 calc R U .
C13 C 0.76120(17) 0.2874(3) 0.14699(17) 0.0265(7) Uani 1 1 d . . .
H13 H 0.810579 0.307545 0.162405 0.032 Uiso 1 1 calc R U .
C14 C 0.71008(15) 0.2239(3) 0.18692(16) 0.0215(6) Uani 1 1 d . . .
C15 C 0.71298(15) 0.1736(2) 0.25850(16) 0.0199(6) Uani 1 1 d . . .
C16 C 0.78635(18) 0.1212(3) 0.36549(18) 0.0341(8) Uani 1 1 d . . .
H16A H 0.763969 0.171535 0.402427 0.051 Uiso 1 1 calc R U .
H16B H 0.839078 0.109310 0.378770 0.051 Uiso 1 1 calc R U .
H16C H 0.760838 0.045393 0.363902 0.051 Uiso 1 1 calc R U .
O1 O 0.500000 0.1943(2) 0.250000 0.0175(5) Uani 1 2 d S T P
O2 O 0.47065(11) 0.12896(17) 0.09833(10) 0.0206(4) Uani 1 1 d . . .
O3 O 0.39711(12) 0.0014(2) 0.03456(11) 0.0282(5) Uani 1 1 d . . .
O4 O 0.65698(11) 0.12945(17) 0.28756(11) 0.0223(4) Uani 1 1 d . . .
O5 O 0.77924(11) 0.17645(19) 0.29379(11) 0.0256(5) Uani 1 1 d . . .
N1 N 0.54536(13) -0.0531(2) 0.16690(12) 0.0190(5) Uani 1 1 d . . .
N2 N 0.64397(13) 0.2112(2) 0.14590(13) 0.0223(5) Uani 1 1 d . . .
Zn1 Zn 0.43028(2) 0.25898(3) 0.17703(2) 0.01986(9) Uani 1 1 d . . .
Zn2 Zn 0.56836(2) 0.10994(3) 0.18604(2) 0.01922(9) Uani 1 1 d . . .

loop_
_atom_site_aniso_label
_atom_site_aniso_U_11
_atom_site_aniso_U_22
_atom_site_aniso_U_33
_atom_site_aniso_U_23
_atom_site_aniso_U_13
_atom_site_aniso_U_12
C1 0.0281(16) 0.0231(15) 0.0265(15) 0.0062(13) -0.0057(12) 0.0005(13)
C2 0.063(3) 0.0323(19) 0.040(2) 0.0106(16) 0.0142(19) 0.0001(18)
C3 0.054(2) 0.0282(18) 0.048(2) -0.0014(16) 0.0077(18) 0.0114(16)
C4 0.047(2) 0.030(2) 0.091(3) 0.020(2) -0.031(2) 0.0013(17)
C5 0.0273(15) 0.0247(15) 0.0213(14) 0.0019(12) -0.0009(12) 0.0038(12)
C6 0.0392(18) 0.0199(15) 0.0274(16) 0.0008(12) 0.0055(13) -0.0013(13)
C7 0.0287(16) 0.0273(16) 0.0208(14) -0.0036(12) 0.0019(12) -0.0063(13)
C8 0.0213(14) 0.0243(15) 0.0166(13) -0.0037(11) 0.0011(11) -0.0030(11)
C9 0.0146(13) 0.0302(15) 0.0137(12) -0.0032(11) 0.0013(10) -0.0028(12)
C10 0.0231(16) 0.052(2) 0.0251(16) 0.0043(15) -0.0042(12) 0.0069(15)
C11 0.0335(17) 0.0397(19) 0.0170(14) -0.0010(13) 0.0010(12) -0.0036(14)
C12 0.0415(19) 0.0347(18) 0.0194(15) 0.0021(13) 0.0063(13) -0.0072(15)
C13 0.0236(15) 0.0286(16) 0.0275(15) -0.0031(13) 0.0054(12) -0.0062(13)
C14 0.0164(13) 0.0253(15) 0.0229(14) -0.0039(12) 0.0015(11) -0.0001(11)
C15 0.0149(13) 0.0200(13) 0.0248(14) -0.0046(11) -0.0001(11) 0.0010(11)
C16 0.0251(16) 0.046(2) 0.0304(17) 0.0096(15) -0.0033(13) 0.0020(15)
O1 0.0181(14) 0.0190(13) 0.0155(13) 0.000 0.0009(10) 0.000
O2 0.0212(10) 0.0238(10) 0.0167(9) -0.0019(8) 0.0000(8) 0.0027(8)
O3 0.0236(11) 0.0379(13) 0.0225(10) -0.0012(9) -0.0076(9) -0.0030(9)
O4 0.0174(10) 0.0229(10) 0.0267(11) 0.0037(8) 0.0011(8) -0.0014(8)
O5 0.0184(10) 0.0360(12) 0.0222(10) 0.0003(9) -0.0018(8) -0.0007(9)
N1 0.0185(12) 0.0227(12) 0.0158(11) -0.0017(9) -0.0018(9) 0.0008(10)
N2 0.0207(12) 0.0271(13) 0.0190(12) -0.0028(10) 0.0001(9) -0.0041(10)
Zn1 0.02022(17) 0.02003(17) 0.01923(16) 0.00420(13) -0.00042(12) 0.00253(13)
Zn2 0.01714(16) 0.02129(17) 0.01917(16) -0.00445(13) -0.00017(12) -0.00061(13)

loop_
_atom_type_symbol
_atom_type_description
_atom_type_scat_dispersion_real
_atom_type_scat_dispersion_imag
_atom_type_scat_source
C C 0.0033 0.0016 'International Tables Vol C Tables 4.2.6.8 and 6.1.1.4'
H H 0.0000 0.0000 'International Tables Vol C Tables 4.2.6.8 and 6.1.1.4'
O O 0.0106 0.0060 'International Tables Vol C Tables 4.2.6.8 and 6.1.1.4'
N N 0.0061 0.0033 'International Tables Vol C Tables 4.2.6.8 and 6.1.1.4'
Zn Zn 0.2839 1.4301 'International Tables Vol C Tables 4.2.6.8 and 6.1.1.4'

loop_
_geom_angle_atom_site_label_1
_geom_angle_atom_site_label_2
_geom_angle_atom_site_label_3
_geom_angle
_geom_angle_site_symmetry_1
_geom_angle_site_symmetry_3
C4 C1 C2 109.4(3) . .
C4 C1 C3 107.4(3) . .
C2 C1 C3 109.1(3) . .
C4 C1 Zn1 114.2(2) . .
C2 C1 Zn1 108.6(2) . .
C3 C1 Zn1 108.1(2) . .
C1 C2 H2A 109.5 . .
C1 C2 H2B 109.5 . .
H2A C2 H2B 109.5 . .
C1 C2 H2C 109.5 . .
H2A C2 H2C 109.5 . .
H2B C2 H2C 109.5 . .
C1 C3 H3A 109.5 . .
C1 C3 H3B 109.5 . .
H3A C3 H3B 109.5 . .
C1 C3 H3C 109.5 . .
H3A C3 H3C 109.5 . .
H3B C3 H3C 109.5 . .
C1 C4 H4A 109.5 . .
C1 C4 H4B 109.5 . .
H4A C4 H4B 109.5 . .
C1 C4 H4C 109.5 . .
H4A C4 H4C 109.5 . .
H4B C4 H4C 109.5 . .
N1 C5 C6 110.6(3) . .
N1 C5 H5 124.7 . .
C6 C5 H5 124.7 . .
C7 C6 C5 106.7(3) . .
C7 C6 H6 126.7 . .
C5 C6 H6 126.7 . .
C6 C7 C8 106.3(3) . .
C6 C7 H7 126.8 . .
C8 C7 H7 126.8 . .
N1 C8 C7 109.8(3) . .
N1 C8 C9 117.5(3) . .
C7 C8 C9 132.6(3) . .
O2 C9 O3 121.6(3) . .
O2 C9 C8 123.1(2) . .
O3 C9 C8 115.3(3) . .
O3 C10 H10A 109.5 . .
O3 C10 H10B 109.5 . .
H10A C10 H10B 109.5 . .
O3 C10 H10C 109.5 . .
H10A C10 H10C 109.5 . .
H10B C10 H10C 109.5 . .
N2 C11 C12 110.7(3) . .
N2 C11 H11 124.6 . .
C12 C11 H11 124.6 . .
C13 C12 C11 107.1(3) . .
C13 C12 H12 126.4 . .
C11 C12 H12 126.4 . .
C12 C13 C14 106.0(3) . .
C12 C13 H13 127.0 . .
C14 C13 H13 127.0 . .
N2 C14 C13 110.3(3) . .
N2 C14 C15 116.7(2) . .
C13 C14 C15 133.1(3) . .
O4 C15 O5 121.7(3) . .
O4 C15 C14 122.8(3) . .
O5 C15 C14 115.5(2) . .
O5 C16 H16A 109.5 . .
O5 C16 H16B 109.5 . .
H16A C16 H16B 109.5 . .
O5 C16 H16C 109.5 . .
H16A C16 H16C 109.5 . .
H16B C16 H16C 109.5 . .
Zn1 O1 Zn1 135.12(15) 2_655 .
Zn1 O1 Zn2 100.627(17) 2_655 .
Zn1 O1 Zn2 100.844(17) . .
Zn1 O1 Zn2 100.847(17) 2_655 2_655
Zn1 O1 Zn2 100.626(17) . 2_655
Zn2 O1 Zn2 121.58(14) . 2_655
C9 O2 Zn1 132.13(18) . .
C9 O2 Zn2 104.33(17) . .
Zn1 O2 Zn2 83.15(6) . .
C9 O3 C10 116.8(2) . .
C15 O4 Zn1 115.56(18) . 2_655
C15 O4 Zn2 103.67(17) . .
Zn1 O4 Zn2 80.19(6) 2_655 .
C15 O5 C16 117.9(2) . .
C5 N1 C8 106.6(2) . .
C5 N1 Zn2 138.0(2) . .
C8 N1 Zn2 115.45(19) . .
C11 N2 C14 105.8(2) . .
C11 N2 Zn2 136.3(2) . .
C14 N2 Zn2 117.38(19) . .
O1 Zn1 C1 141.30(12) . .
O1 Zn1 O2 87.91(7) . .
C1 Zn1 O2 117.80(10) . .
O1 Zn1 O4 89.80(7) . 2_655
C1 Zn1 O4 116.86(11) . 2_655
O2 Zn1 O4 89.58(7) . 2_655
O1 Zn1 Zn2 40.15(3) . 2_655
C1 Zn1 Zn2 142.09(9) . 2_655
O2 Zn1 Zn2 99.22(5) . 2_655
O4 Zn1 Zn2 51.83(5) 2_655 2_655
O1 Zn1 Zn2 40.04(3) . .
C1 Zn1 Zn2 140.78(9) . .
O2 Zn1 Zn2 50.35(5) . .
O4 Zn1 Zn2 101.28(5) 2_655 .
Zn2 Zn1 Zn2 69.802(13) 2_655 .
N1 Zn2 N2 130.69(10) . .
N1 Zn2 O1 116.14(9) . .
N2 Zn2 O1 112.95(10) . .
N1 Zn2 O2 79.45(8) . .
N2 Zn2 O2 102.12(9) . .
O1 Zn2 O2 83.31(5) . .
N1 Zn2 O4 110.99(8) . .
N2 Zn2 O4 77.12(8) . .
O1 Zn2 O4 85.19(5) . .
O2 Zn2 O4 167.12(7) . .
N1 Zn2 Zn1 133.39(7) . 2_655
N2 Zn2 Zn1 89.31(7) . 2_655
O1 Zn2 Zn1 39.22(2) . 2_655
O2 Zn2 Zn1 119.41(5) . 2_655
O4 Zn2 Zn1 47.99(5) . 2_655
N1 Zn2 Zn1 111.28(7) . .
N2 Zn2 Zn1 103.39(7) . .
O1 Zn2 Zn1 39.12(2) . .
O2 Zn2 Zn1 46.50(5) . .
O4 Zn2 Zn1 120.85(5) . .
Zn1 Zn2 Zn1 72.912(14) 2_655 .

loop_
_geom_bond_atom_site_label_1
_geom_bond_atom_site_label_2
_geom_bond_distance
_geom_bond_site_symmetry_2
C1 C4 1.521(5) .
C1 C2 1.524(5) .
C1 C3 1.535(5) .
C1 Zn1 1.976(3) .
C2 H2A 0.9800 .
C2 H2B 0.9800 .
C2 H2C 0.9800 .
C3 H3A 0.9800 .
C3 H3B 0.9800 .
C3 H3C 0.9800 .
C4 H4A 0.9800 .
C4 H4B 0.9800 .
C4 H4C 0.9800 .
C5 N1 1.344(4) .
C5 C6 1.398(4) .
C5 H5 0.9500 .
C6 C7 1.392(4) .
C6 H6 0.9500 .
C7 C8 1.394(4) .
C7 H7 0.9500 .
C8 N1 1.382(4) .
C8 C9 1.416(4) .
C9 O2 1.255(3) .
C9 O3 1.331(3) .
C10 O3 1.446(4) .
C10 H10A 0.9800 .
C10 H10B 0.9800 .
C10 H10C 0.9800 .
C11 N2 1.348(4) .
C11 C12 1.396(5) .
C11 H11 0.9500 .
C12 C13 1.386(4) .
C12 H12 0.9500 .
C13 C14 1.395(4) .
C13 H13 0.9500 .
C14 N2 1.387(4) .
C14 C15 1.418(4) .
C15 O4 1.260(3) .
C15 O5 1.333(3) .
C16 O5 1.445(4) .
C16 H16A 0.9800 .
C16 H16B 0.9800 .
C16 H16C 0.9800 .
O1 Zn1 1.9349(11) 2_655
O1 Zn1 1.9349(11) .
O1 Zn2 1.9730(13) .
O1 Zn2 1.9730(13) 2_655
O2 Zn1 2.2007(19) .
O2 Zn2 2.3360(19) .
O4 Zn1 2.268(2) 2_655
O4 Zn2 2.399(2) .
N1 Zn2 1.936(2) .
N2 Zn2 1.948(2) .
Zn1 Zn2 3.0074(4) 2_655
Zn1 Zn2 3.0121(5) .
